data_7151722
loop_
_publ_author_name
'Bose, Purnandhu'
'Ahamed, B. Nisar'
'Ghosh, Pradyut'

_publ_section_title
;
 Functionalized guanidinium chloride based colourimetric sensors for
 fluoride and acetate: single crystal X-ray structural evidence of -NH
 deprotonation and complexation.
;
_journal_issue 6
_journal_name_full 'Organic &amp; biomolecular chemistry'
_journal_page_first 1972
_journal_page_last 1979
_journal_paper_doi 10.1039/C0OB00947D
_journal_volume 9
_journal_year 2011
_chemical_formula_sum 'C36 H22 F10 N5 O6'
_chemical_formula_weight 810.59
_chemical_name_systematic
;
?
;
_space_group_IT_number 11
_symmetry_cell_setting monoclinic
_symmetry_space_group_name_Hall '-P 2yb'
_symmetry_space_group_name_H-M 'P 1 21/m 1'
_atom_sites_solution_hydrogens geom
_atom_sites_solution_primary direct
_atom_sites_solution_secondary difmap
_audit_creation_method SHELXL-97
_cell_angle_alpha 90.00
_cell_angle_beta 98.565(4)
_cell_angle_gamma 90.00
_cell_formula_units_Z 2
_cell_length_a 6.8654(13)
_cell_length_b 34.567(6)
_cell_length_c 7.1380(14)
_cell_measurement_reflns_used 5284
_cell_measurement_temperature 100(2)
_cell_measurement_theta_max 28.59
_cell_measurement_theta_min 2.36
_cell_volume 1675.1(5)
_computing_cell_refinement 'Bruker Apex II'
_computing_data_collection 'Bruker Apex II'
_computing_data_reduction SAINT
_computing_molecular_graphics 'Mercury 2.3, ORTEP3v2'
_computing_publication_material SHELXTL-97
_computing_structure_refinement 'SHELXL-97 (Sheldrick, 1997)'
_computing_structure_solution 'SHELXS-97 (Sheldrick, 1990)'
_diffrn_ambient_temperature 100(2)
_diffrn_detector_area_resol_mean 3
_diffrn_measured_fraction_theta_full 1.000
_diffrn_measured_fraction_theta_max 1.000
_diffrn_measurement_device_type 'Bruker Apex II'
_diffrn_measurement_method 'Omega scan'
_diffrn_radiation_monochromator graphite
_diffrn_radiation_source 'fine-focus sealed tube'
_diffrn_radiation_type MoK\a
_diffrn_radiation_wavelength 0.71073
_diffrn_reflns_av_R_equivalents 0.0375
_diffrn_reflns_av_sigmaI/netI 0.0266
_diffrn_reflns_limit_h_max 8
_diffrn_reflns_limit_h_min -8
_diffrn_reflns_limit_k_max 41
_diffrn_reflns_limit_k_min -41
_diffrn_reflns_limit_l_max 8
_diffrn_reflns_limit_l_min -8
_diffrn_reflns_number 15838
_diffrn_reflns_theta_full 25.00
_diffrn_reflns_theta_max 25.00
_diffrn_reflns_theta_min 2.36
_exptl_absorpt_coefficient_mu 0.148
_exptl_absorpt_correction_T_max 0.9883
_exptl_absorpt_correction_T_min 0.9782
_exptl_absorpt_correction_type multi-scan
_exptl_absorpt_process_details sadabs
_exptl_crystal_colour colourless
_exptl_crystal_density_diffrn 1.607
_exptl_crystal_density_method 'not measured'
_exptl_crystal_description block
_exptl_crystal_F_000 822
_exptl_crystal_size_max 0.15
_exptl_crystal_size_mid 0.09
_exptl_crystal_size_min 0.08
_refine_diff_density_max 0.325
_refine_diff_density_min -0.246
_refine_diff_density_rms 0.045
_refine_ls_extinction_method none
_refine_ls_goodness_of_fit_ref 1.078
_refine_ls_hydrogen_treatment constr
_refine_ls_matrix_type full
_refine_ls_number_parameters 232
_refine_ls_number_reflns 3005
_refine_ls_number_restraints 0
_refine_ls_restrained_S_all 1.078
_refine_ls_R_factor_all 0.0400
_refine_ls_R_factor_gt 0.0334
_refine_ls_shift/su_max 0.000
_refine_ls_shift/su_mean 0.000
_refine_ls_structure_factor_coef Fsqd
_refine_ls_weighting_details 'calc w=1/[\s^2^(Fo^2^)+(0.0425P)^2^+0.6593P] where P=(Fo^2^+2Fc^2^)/3'
_refine_ls_weighting_scheme calc
_refine_ls_wR_factor_gt 0.0842
_refine_ls_wR_factor_ref 0.0889
_reflns_number_gt 2607
_reflns_number_total 3005
_reflns_threshold_expression >2sigma(I)
_cod_data_source_file C0OB00947D.TXT
_cod_data_source_block complex-2
_cod_depositor_comments
;
The following automatic conversions were performed:
'_symmetry_cell_setting' value 'Monoclinic' changed to 'monoclinic'
according to '/home/saulius/struct/CIF-dictionaries/cif_core.dic'
dictionary named 'cif_core.dic' version 2.4.1 from 2010-06-29.

Automatic conversion script
Id: cif_fix_enum 1555 2011-01-17 13:19:09Z saulius 

The following automatic conversions were performed:

'_refine_ls_hydrogen_treatment' value 'constrn' was replaced with the
value 'constr' as specified in the replacement file
'src/cod-tools/trunk/data/replacement-values/replacement_values.lst'.

Automatic conversion script
Id: cif_fix_values 5376 2017-05-30 11:51:03Z andrius 
;
_cod_original_sg_symbol_H-M 'P2(1)/m '
_cod_database_code 7151722

loop_
_symmetry_equiv_pos_as_xyz
'x, y, z'
'-x, y+1/2, -z'
'-x, -y, -z'
'x, -y-1/2, z'

loop_
_atom_site_label
_atom_site_type_symbol
_atom_site_fract_x
_atom_site_fract_y
_atom_site_fract_z
_atom_site_U_iso_or_equiv
_atom_site_adp_type
_atom_site_occupancy
_atom_site_symmetry_multiplicity
_atom_site_calc_flag
_atom_site_refinement_flags
_atom_site_disorder_assembly
_atom_site_disorder_group
C1 C 0.1625(2) 0.10294(5) 0.8104(2) 0.0189(3) Uani 1 1 d . . .
C2 C 0.1147(2) 0.06530(5) 0.7556(2) 0.0207(4) Uani 1 1 d . . .
C3 C 0.2595(3) 0.03716(5) 0.7756(2) 0.0218(4) Uani 1 1 d . . .
C4 C 0.4501(2) 0.04656(5) 0.8512(2) 0.0202(3) Uani 1 1 d . . .
C5 C 0.4941(2) 0.08412(5) 0.9078(2) 0.0181(3) Uani 1 1 d . . .
C6 C 0.3535(2) 0.11358(4) 0.8887(2) 0.0168(3) Uani 1 1 d . . .
C7 C 0.4118(2) 0.15261(4) 0.9568(2) 0.0174(3) Uani 1 1 d . . .
H7 H 0.5086 0.1556 1.0617 0.021 Uiso 1 1 calc R . .
N8 N 0.33020(19) 0.18261(4) 0.87257(18) 0.0163(3) Uani 1 1 d . . .
N9 N 0.38836(19) 0.21710(4) 0.95847(18) 0.0163(3) Uani 1 1 d . . .
H9 H 0.4560 0.2177 1.0700 0.020 Uiso 1 1 calc R . .
C10 C 0.3358(3) 0.2500 0.8621(3) 0.0147(4) Uani 1 2 d S . .
N11 N 0.2446(3) 0.2500 0.6872(3) 0.0160(4) Uani 1 2 d S . .
H11 H 0.2157 0.2285 0.6295 0.019 Uiso 0.50 1 d PR . .
C12 C 0.7363(3) 0.2500 0.6082(3) 0.0159(5) Uani 1 2 d S . .
C13 C 0.7775(2) 0.21520(4) 0.7061(2) 0.0177(3) Uani 1 1 d . . .
H13 H 0.7495 0.1918 0.6434 0.021 Uiso 1 1 calc R . .
C14 C 0.8601(2) 0.21524(5) 0.8967(2) 0.0203(4) Uani 1 1 d . . .
H14 H 0.8876 0.1919 0.9601 0.024 Uiso 1 1 calc R . .
C15 C 0.9016(3) 0.2500 0.9926(3) 0.0200(5) Uani 1 2 d S . .
H15 H 0.9567 0.2500 1.1198 0.024 Uiso 1 2 calc SR . .
C16 C 0.6499 0.2500 0.4014 0.015 Uani 1 2 d S . .
O17 O 0.6135 0.2178 0.3179 0.018 Uani 1 1 d . . .
C18 C 0.1610 0.1290 0.3528 0.017 Uani 1 1 d . . .
C19 C 0.0810 0.0929 0.2945 0.020 Uani 1 1 d . . .
H19 H -0.0536 0.0904 0.2546 0.024 Uiso 1 1 calc R . .
C20 C 0.2037(3) 0.06085(5) 0.2967(2) 0.0233(4) Uani 1 1 d . . .
H20 H 0.1510 0.0369 0.2571 0.028 Uiso 1 1 calc R . .
C21 C 0.4045(3) 0.06447(5) 0.3576(2) 0.0245(4) Uani 1 1 d . . .
H21 H 0.4857 0.0429 0.3592 0.029 Uiso 1 1 calc R . .
C22 C 0.4847(3) 0.10019(5) 0.4164(2) 0.0233(4) Uani 1 1 d . . .
H22 H 0.6192 0.1025 0.4582 0.028 Uiso 1 1 calc R . .
C23 C 0.3633(2) 0.13247(5) 0.4125(2) 0.0200(4) Uani 1 1 d . . .
H23 H 0.4171 0.1564 0.4498 0.024 Uiso 1 1 calc R . .
C24 C 0.0361(2) 0.16430(5) 0.3558(2) 0.0175(3) Uani 1 1 d . . .
O25 O 0.10393(17) 0.19641(3) 0.39225(16) 0.0230(3) Uani 1 1 d . . .
O26 O -0.15678(16) 0.15741(3) 0.31491(16) 0.0212(3) Uani 1 1 d . . .
H26 H -0.2177 0.1776 0.3217 0.032 Uiso 1 1 d R . .
F27 F 0.01654(14) 0.12916(3) 0.78813(14) 0.0253(2) Uani 1 1 d . . .
F28 F -0.07104(14) 0.05602(3) 0.68054(15) 0.0293(2) Uani 1 1 d . . .
F29 F 0.21410(15) 0.00082(3) 0.71716(15) 0.0312(3) Uani 1 1 d . . .
F30 F 0.59335(14) 0.01960(3) 0.86434(14) 0.0282(2) Uani 1 1 d . . .
F31 F 0.68188(13) 0.09260(3) 0.97975(14) 0.0247(2) Uani 1 1 d . . .

loop_
_atom_site_aniso_label
_atom_site_aniso_U_11
_atom_site_aniso_U_22
_atom_site_aniso_U_33
_atom_site_aniso_U_23
_atom_site_aniso_U_13
_atom_site_aniso_U_12
C1 0.0216(8) 0.0161(8) 0.0192(8) 0.0018(6) 0.0041(6) 0.0022(6)
C2 0.0201(8) 0.0216(9) 0.0201(8) -0.0009(7) 0.0018(7) -0.0049(7)
C3 0.0289(9) 0.0149(8) 0.0222(9) -0.0032(7) 0.0063(7) -0.0046(7)
C4 0.0249(9) 0.0154(8) 0.0209(8) 0.0017(6) 0.0057(7) 0.0049(7)
C5 0.0194(8) 0.0196(8) 0.0148(8) 0.0017(6) 0.0007(6) -0.0015(6)
C6 0.0228(8) 0.0146(8) 0.0133(8) 0.0023(6) 0.0041(6) -0.0008(6)
C7 0.0176(8) 0.0185(8) 0.0157(8) 0.0010(6) 0.0014(6) -0.0002(6)
N8 0.0183(7) 0.0135(6) 0.0175(7) -0.0012(5) 0.0034(5) -0.0018(5)
N9 0.0181(7) 0.0140(7) 0.0156(7) -0.0008(5) -0.0016(5) -0.0007(5)
C10 0.0105(10) 0.0154(11) 0.0184(11) 0.000 0.0028(8) 0.000
N11 0.0151(9) 0.0153(9) 0.0169(10) 0.000 -0.0001(7) 0.000
C12 0.0092(10) 0.0222(12) 0.0170(11) 0.000 0.0041(8) 0.000
C13 0.0158(8) 0.0189(9) 0.0189(8) -0.0010(6) 0.0042(6) -0.0012(6)
C14 0.0180(8) 0.0246(9) 0.0189(8) 0.0052(7) 0.0052(7) 0.0025(7)
C15 0.0155(11) 0.0307(13) 0.0140(11) 0.000 0.0030(9) 0.000
C16 0.010 0.017 0.017 0.000 0.003 0.000
O17 0.019 0.016 0.018 -0.001 0.000 0.000
C18 0.021 0.018 0.013 0.001 0.003 0.000
C19 0.020 0.020 0.019 0.000 0.001 0.000
C20 0.0300(10) 0.0175(8) 0.0228(9) -0.0013(7) 0.0053(7) -0.0008(7)
C21 0.0279(10) 0.0234(9) 0.0237(9) 0.0030(7) 0.0088(7) 0.0075(7)
C22 0.0193(8) 0.0299(10) 0.0209(9) 0.0028(7) 0.0037(7) 0.0007(7)
C23 0.0227(9) 0.0209(8) 0.0167(8) 0.0007(6) 0.0035(7) -0.0029(7)
C24 0.0217(8) 0.0187(8) 0.0116(7) 0.0009(6) 0.0007(6) -0.0013(7)
O25 0.0264(6) 0.0172(6) 0.0239(6) -0.0028(5) -0.0010(5) -0.0024(5)
O26 0.0195(6) 0.0169(6) 0.0263(6) -0.0013(5) 0.0007(5) 0.0021(5)
F27 0.0201(5) 0.0191(5) 0.0356(6) -0.0006(4) 0.0004(4) 0.0026(4)
F28 0.0219(5) 0.0256(5) 0.0392(6) -0.0050(4) 0.0008(4) -0.0068(4)
F29 0.0335(6) 0.0155(5) 0.0446(6) -0.0092(4) 0.0059(5) -0.0048(4)
F30 0.0283(6) 0.0173(5) 0.0388(6) -0.0017(4) 0.0050(5) 0.0056(4)
F31 0.0201(5) 0.0217(5) 0.0304(5) -0.0016(4) -0.0031(4) 0.0011(4)

loop_
_atom_type_symbol
_atom_type_description
_atom_type_scat_dispersion_real
_atom_type_scat_dispersion_imag
_atom_type_scat_source
C C 0.0033 0.0016 'International Tables Vol C Tables 4.2.6.8 and 6.1.1.4'
H H 0.0000 0.0000 'International Tables Vol C Tables 4.2.6.8 and 6.1.1.4'
F F 0.0171 0.0103 'International Tables Vol C Tables 4.2.6.8 and 6.1.1.4'
N N 0.0061 0.0033 'International Tables Vol C Tables 4.2.6.8 and 6.1.1.4'
O O 0.0106 0.0060 'International Tables Vol C Tables 4.2.6.8 and 6.1.1.4'

loop_
_geom_angle_atom_site_label_1
_geom_angle_atom_site_label_2
_geom_angle_atom_site_label_3
_geom_angle
_geom_angle_site_symmetry_1
_geom_angle_site_symmetry_3
_geom_angle_publ_flag
F27 C1 C2 117.39(14) . . ?
F27 C1 C6 120.63(14) . . ?
C2 C1 C6 121.97(15) . . ?
F28 C2 C3 119.81(14) . . ?
F28 C2 C1 120.45(15) . . ?
C3 C2 C1 119.74(15) . . ?
F29 C3 C4 120.27(15) . . ?
F29 C3 C2 119.69(15) . . ?
C4 C3 C2 120.03(15) . . ?
F30 C4 C3 120.31(14) . . ?
F30 C4 C5 120.31(15) . . ?
C3 C4 C5 119.35(15) . . ?
F31 C5 C4 118.13(14) . . ?
F31 C5 C6 119.16(14) . . ?
C4 C5 C6 122.69(15) . . ?
C5 C6 C1 116.21(14) . . ?
C5 C6 C7 119.15(14) . . ?
C1 C6 C7 124.60(14) . . ?
N8 C7 C6 120.52(14) . . ?
N8 C7 H7 119.7 . . ?
C6 C7 H7 119.7 . . ?
C7 N8 N9 114.49(13) . . ?
C10 N9 N8 117.78(13) . . ?
C10 N9 H9 121.1 . . ?
N8 N9 H9 121.1 . . ?
N11 C10 N9 122.61(9) . 4_565 ?
N11 C10 N9 122.61(9) . . ?
N9 C10 N9 114.76(19) 4_565 . ?
C10 N11 H11 120.0 . . ?
C13 C12 C13 118.6(2) 4_565 . ?
C13 C12 C16 120.68(10) 4_565 . ?
C13 C12 C16 120.68(10) . . ?
C14 C13 C12 120.61(15) . . ?
C14 C13 H13 119.7 . . ?
C12 C13 H13 119.7 . . ?
C15 C14 C13 120.33(15) . . ?
C15 C14 H14 119.8 . . ?
C13 C14 H14 119.8 . . ?
C14 C15 C14 119.5(2) . 4_565 ?
C14 C15 H15 120.3 . . ?
C14 C15 H15 120.3 4_565 . ?
O17 C16 O17 122.5 . 4_565 ?
O17 C16 C12 118.743(6) . . ?
O17 C16 C12 118.743(6) 4_565 . ?
C23 C18 C19 119.64(7) . . ?
C23 C18 C24 118.23(9) . . ?
C19 C18 C24 122.12(6) . . ?
C20 C19 C18 119.78(7) . . ?
C20 C19 H19 120.1 . . ?
C18 C19 H19 120.1 . . ?
C19 C20 C21 120.22(14) . . ?
C19 C20 H20 119.9 . . ?
C21 C20 H20 119.9 . . ?
C20 C21 C22 120.32(15) . . ?
C20 C21 H21 119.8 . . ?
C22 C21 H21 119.8 . . ?
C21 C22 C23 119.78(16) . . ?
C21 C22 H22 120.1 . . ?
C23 C22 H22 120.1 . . ?
C22 C23 C18 120.24(14) . . ?
C22 C23 H23 119.9 . . ?
C18 C23 H23 119.9 . . ?
O25 C24 O25 0.00(11) 1 . ?
O25 C24 O26 123.04(15) 1 . ?
O25 C24 O26 123.04(15) . . ?
O25 C24 C18 123.11(13) 1 . ?
O25 C24 C18 123.11(13) . . ?
O26 C24 C18 113.85(12) . . ?
C24 O26 H26 109.4 . . ?

loop_
_geom_bond_atom_site_label_1
_geom_bond_atom_site_label_2
_geom_bond_distance
_geom_bond_site_symmetry_2
_geom_bond_publ_flag
C1 F27 1.3426(18) . ?
C1 C2 1.384(2) . ?
C1 C6 1.396(2) . ?
C2 F28 1.3465(19) . ?
C2 C3 1.383(2) . ?
C3 F29 1.3456(19) . ?
C3 C4 1.378(2) . ?
C4 F30 1.3481(18) . ?
C4 C5 1.380(2) . ?
C5 F31 1.3473(18) . ?
C5 C6 1.396(2) . ?
C6 C7 1.469(2) . ?
C7 N8 1.285(2) . ?
C7 H7 0.9300 . ?
N8 N9 1.3726(18) . ?
N9 C10 1.3501(17) . ?
N9 H9 0.8600 . ?
C10 N11 1.310(3) . ?
C10 N9 1.3501(17) 4_565 ?
N11 H11 0.8599 . ?
C12 C13 1.3989(19) 4_565 ?
C12 C13 1.3989(19) . ?
C12 C16 1.506(2) . ?
C13 C14 1.394(2) . ?
C13 H13 0.9300 . ?
C14 C15 1.391(2) . ?
C14 H14 0.9300 . ?
C15 C14 1.391(2) 4_565 ?
C15 H15 0.9300 . ?
C16 O17 1.2701 . ?
C16 O17 1.2701 4_565 ?
C18 C23 1.3962(17) . ?
C18 C19 1.4018 . ?
C18 C24 1.4928(16) . ?
C19 C20 1.3899(17) . ?
C19 H19 0.9300 . ?
C20 C21 1.388(3) . ?
C20 H20 0.9300 . ?
C21 C22 1.391(2) . ?
C21 H21 0.9300 . ?
C22 C23 1.391(2) . ?
C22 H22 0.9300 . ?
C23 H23 0.9300 . ?
C24 O25 1.2166(19) 1 ?
C24 O25 1.2166(19) . ?
C24 O26 1.3345(19) . ?
O26 H26 0.8201 . ?

loop_
_geom_hbond_atom_site_label_D
_geom_hbond_atom_site_label_H
_geom_hbond_atom_site_label_A
_geom_hbond_distance_DH
_geom_hbond_distance_HA
_geom_hbond_distance_DA
_geom_hbond_angle_DHA
_geom_hbond_site_symmetry_A
N11 H11 O25 0.86 2.07 2.8623(18) 152.3 1
N9 H9 O17 0.86 1.93 2.7916(14) 178.1 1_556
O26 H26 O17 0.82 1.81 2.6179(11) 170.6 1_455

loop_
_geom_torsion_atom_site_label_1
_geom_torsion_atom_site_label_2
_geom_torsion_atom_site_label_3
_geom_torsion_atom_site_label_4
_geom_torsion
_geom_torsion_site_symmetry_1
_geom_torsion_site_symmetry_2
_geom_torsion_site_symmetry_3
_geom_torsion_site_symmetry_4
_geom_torsion_publ_flag
F27 C1 C2 F28 1.0(2) . . . . ?
C6 C1 C2 F28 180.00(14) . . . . ?
F27 C1 C2 C3 180.00(14) . . . . ?
C6 C1 C2 C3 -1.0(2) . . . . ?
F28 C2 C3 F29 1.0(2) . . . . ?
C1 C2 C3 F29 -178.08(14) . . . . ?
F28 C2 C3 C4 179.59(15) . . . . ?
C1 C2 C3 C4 0.5(2) . . . . ?
F29 C3 C4 F30 1.2(2) . . . . ?
C2 C3 C4 F30 -177.46(14) . . . . ?
F29 C3 C4 C5 179.11(14) . . . . ?
C2 C3 C4 C5 0.5(2) . . . . ?
F30 C4 C5 F31 -1.5(2) . . . . ?
C3 C4 C5 F31 -179.43(14) . . . . ?
F30 C4 C5 C6 176.77(14) . . . . ?
C3 C4 C5 C6 -1.2(2) . . . . ?
F31 C5 C6 C1 179.00(13) . . . . ?
C4 C5 C6 C1 0.8(2) . . . . ?
F31 C5 C6 C7 -3.2(2) . . . . ?
C4 C5 C6 C7 178.58(15) . . . . ?
F27 C1 C6 C5 179.31(14) . . . . ?
C2 C1 C6 C5 0.3(2) . . . . ?
F27 C1 C6 C7 1.6(2) . . . . ?
C2 C1 C6 C7 -177.37(15) . . . . ?
C5 C6 C7 N8 147.48(15) . . . . ?
C1 C6 C7 N8 -34.9(2) . . . . ?
C6 C7 N8 N9 175.66(13) . . . . ?
C7 N8 N9 C10 168.87(15) . . . . ?
N8 N9 C10 N11 -4.8(3) . . . . ?
N8 N9 C10 N9 176.57(11) . . . 4_565 ?
C13 C12 C13 C14 -0.8(3) 4_565 . . . ?
C16 C12 C13 C14 179.07(14) . . . . ?
C12 C13 C14 C15 0.4(3) . . . . ?
C13 C14 C15 C14 0.0(3) . . . 4_565 ?
C13 C12 C16 O17 -179.56(13) 4_565 . . . ?
C13 C12 C16 O17 0.6(2) . . . . ?
C13 C12 C16 O17 -0.6(2) 4_565 . . 4_565 ?
C13 C12 C16 O17 179.56(13) . . . 4_565 ?
C23 C18 C19 C20 -0.01(11) . . . . ?
C24 C18 C19 C20 -179.20(11) . . . . ?
C18 C19 C20 C21 0.51(18) . . . . ?
C19 C20 C21 C22 -0.2(2) . . . . ?
C20 C21 C22 C23 -0.5(2) . . . . ?
C21 C22 C23 C18 1.0(2) . . . . ?
C19 C18 C23 C22 -0.77(17) . . . . ?
C24 C18 C23 C22 178.45(13) . . . . ?
C23 C18 C24 O25 6.43(18) . . . 1 ?
C19 C18 C24 O25 -174.37(11) . . . 1 ?
C23 C18 C24 O25 6.43(18) . . . . ?
C19 C18 C24 O25 -174.37(11) . . . . ?
C23 C18 C24 O26 -173.54(11) . . . . ?
C19 C18 C24 O26 5.67(14) . . . . ?
